data_4502466
loop_
_publ_author_name
'Ni, Tianjun'
'Shao, Min'
'Zhu, Shourong'
'Zhao, Yongmei'
'Xing, Feifei'
'Li, Mingxing'

_publ_section_title
;
 Lotus-Root-like One-Dimensional Polymetallocages with Drastic Void
 Adaptability Constructed from
 4,4&#x2032;-Bis(1,2,4-triazol-1-ylmethyl)biphenyl and Zn(II) or Co(II)
 and Their Fluorescein Encapsulation Properties
;
_journal_issue 2
_journal_name_full 'Crystal Growth &amp; Design'
_journal_page_first 943
_journal_paper_doi 10.1021/cg901264e
_journal_volume 10
_journal_year 2010
_chemical_formula_sum 'C54 H52 Co F12 N18 O2 P2'
_chemical_formula_weight 1334.01
_chemical_name_systematic
;

 ?

;
_space_group_IT_number 165
_symmetry_cell_setting trigonal
_symmetry_space_group_name_Hall '-P 3 2"c'
_symmetry_space_group_name_H-M 'P -3 c 1'
_atom_sites_solution_hydrogens geom
_atom_sites_solution_primary direct
_atom_sites_solution_secondary difmap
_audit_creation_method SHELXL-97
_cell_angle_alpha 90.00
_cell_angle_beta 90.00
_cell_angle_gamma 120.00
_cell_formula_units_Z 2
_cell_length_a 11.0615(8)
_cell_length_b 11.0615(8)
_cell_length_c 31.618(4)
_cell_measurement_reflns_used 2723
_cell_measurement_temperature 296(2)
_cell_measurement_theta_max 21.01
_cell_measurement_theta_min 2.49
_cell_volume 3350.4(5)
_computing_cell_refinement 'Bruker SMART'
_computing_data_collection 'Bruker SMART'
_computing_data_reduction 'Bruker SAINT'
_computing_molecular_graphics 'Bruker SHELXTL'
_computing_publication_material 'Bruker SHELXTL'
_computing_structure_refinement 'SHELXL-97 (Sheldrick, 1997)'
_computing_structure_solution 'SHELXS-97 (Sheldrick, 1990)'
_diffrn_ambient_temperature 296(2)
_diffrn_measured_fraction_theta_full 0.992
_diffrn_measured_fraction_theta_max 0.992
_diffrn_measurement_device_type 'CCD area detector'
_diffrn_measurement_method 'phi and omega scans'
_diffrn_radiation_monochromator graphite
_diffrn_radiation_source 'fine-focus sealed tube'
_diffrn_radiation_type MoK\a
_diffrn_radiation_wavelength 0.71073
_diffrn_reflns_av_R_equivalents 0.0531
_diffrn_reflns_av_sigmaI/netI 0.0277
_diffrn_reflns_limit_h_max 13
_diffrn_reflns_limit_h_min -13
_diffrn_reflns_limit_k_max 13
_diffrn_reflns_limit_k_min -10
_diffrn_reflns_limit_l_max 36
_diffrn_reflns_limit_l_min -37
_diffrn_reflns_number 15763
_diffrn_reflns_theta_full 25.00
_diffrn_reflns_theta_max 25.00
_diffrn_reflns_theta_min 2.58
_exptl_absorpt_coefficient_mu 0.389
_exptl_absorpt_correction_T_max 0.9262
_exptl_absorpt_correction_T_min 0.9090
_exptl_absorpt_correction_type multi-scan
_exptl_absorpt_process_details sadabs
_exptl_crystal_colour red
_exptl_crystal_density_diffrn 1.322
_exptl_crystal_density_method 'not measured'
_exptl_crystal_description block
_exptl_crystal_F_000 1366
_exptl_crystal_size_max 0.25
_exptl_crystal_size_mid 0.20
_exptl_crystal_size_min 0.20
_refine_diff_density_max 0.566
_refine_diff_density_min -0.369
_refine_diff_density_rms 0.073
_refine_ls_extinction_method none
_refine_ls_goodness_of_fit_ref 0.936
_refine_ls_hydrogen_treatment constr
_refine_ls_matrix_type full
_refine_ls_number_parameters 147
_refine_ls_number_reflns 1962
_refine_ls_number_restraints 0
_refine_ls_restrained_S_all 0.936
_refine_ls_R_factor_all 0.0932
_refine_ls_R_factor_gt 0.0765
_refine_ls_shift/su_max 0.000
_refine_ls_shift/su_mean 0.000
_refine_ls_structure_factor_coef Fsqd
_refine_ls_weighting_details 'calc w=1/[\s^2^(Fo^2^)+(0.1070P)^2^+8.3300P] where P=(Fo^2^+2Fc^2^)/3'
_refine_ls_weighting_scheme calc
_refine_ls_wR_factor_gt 0.1922
_refine_ls_wR_factor_ref 0.2066
_reflns_number_gt 1571
_reflns_number_total 1962
_reflns_threshold_expression >2sigma(I)
_cod_data_source_file cg901264e_si_003.cif
_cod_data_source_block complex_2
_cod_depositor_comments
;
The following automatic conversions were performed:

'_symmetry_cell_setting' value 'Trigonal' changed to 'trigonal'
according to /home/saulius/struct/CIF-dictionaries/cif_core.dic
dictionary named 'cif_core.dic' version 2.4.2 from 2011-04-26.

Automatic conversion script
Id: cif_fix_values 1715 2011-07-08 13:25:40Z adriana 
;
_cod_original_sg_symbol_H-M P-3c1
_cod_database_code 4502466

loop_
_symmetry_equiv_pos_as_xyz
'x, y, z'
'-y, x-y, z'
'-x+y, -x, z'
'y, x, -z+1/2'
'-x, -x+y, -z+1/2'
'x-y, -y, -z+1/2'
'-x, -y, -z'
'y, -x+y, -z'
'x-y, x, -z'
'-y, -x, z-1/2'
'x, x-y, z-1/2'
'-x+y, y, z-1/2'

loop_
_atom_site_label
_atom_site_type_symbol
_atom_site_fract_x
_atom_site_fract_y
_atom_site_fract_z
_atom_site_U_iso_or_equiv
_atom_site_adp_type
_atom_site_occupancy
_atom_site_symmetry_multiplicity
_atom_site_calc_flag
_atom_site_refinement_flags
Co1 Co 1.0000 1.0000 0.0000 0.0343(4) Uani 1 6 d S
P1 P 0.6667 0.3333 0.02501(7) 0.0681(7) Uani 1 3 d S
C1 C 0.7334(4) 0.9801(4) 0.04427(12) 0.0466(10) Uani 1 1 d .
H1 H 0.7423 1.0569 0.0296 0.056 Uiso 1 1 calc R
C2 C 0.7568(5) 0.8158(5) 0.06517(15) 0.0657(13) Uani 1 1 d .
H2 H 0.7911 0.7547 0.0680 0.079 Uiso 1 1 calc R
C3 C 0.5294(5) 0.9363(6) 0.09093(13) 0.0616(13) Uani 1 1 d .
H3A H 0.4386 0.8579 0.0838 0.074 Uiso 1 1 calc R
H3B H 0.5370 1.0193 0.0780 0.074 Uiso 1 1 calc R
C4 C 0.5413(4) 0.9546(4) 0.13890(7) 0.0591(12) Uani 1 1 d G
C5 C 0.5674(8) 1.0810(4) 0.15621(11) 0.105(5) Uani 0.60 1 d PG
H5 H 0.5797 1.1536 0.1386 0.126 Uiso 0.60 1 calc PR
C6 C 0.5749(8) 1.0987(4) 0.19984(11) 0.105(5) Uani 0.60 1 d PG
H6 H 0.5924 1.1832 0.2114 0.126 Uiso 0.60 1 calc PR
C7 C 0.5565(4) 0.9901(4) 0.22616(7) 0.0612(12) Uani 1 1 d G
C8 C 0.5304(7) 0.8638(4) 0.20886(10) 0.093(3) Uani 0.60 1 d PG
H8 H 0.5181 0.7911 0.2265 0.112 Uiso 0.60 1 calc PR
C9 C 0.5229(7) 0.8460(4) 0.16522(11) 0.125(5) Uani 0.70 1 d PG
H9 H 0.5054 0.7615 0.1536 0.151 Uiso 0.70 1 calc PR
C5' C 0.6538(4) 1.0533(5) 0.15650(10) 0.137(10) Uani 0.40 1 d PG
H5' H 0.7281 1.1171 0.1400 0.165 Uiso 0.40 1 calc PR
C6' C 0.6612(4) 1.0620(5) 0.20103(11) 0.154(11) Uani 0.40 1 d PG
H6' H 0.7469 1.1235 0.2132 0.185 Uiso 0.40 1 calc PR
C9' C 0.4324(3) 0.9090(7) 0.16241(10) 0.065(5) Uani 0.30 1 d PG
H9' H 0.3452 0.8641 0.1495 0.078 Uiso 0.30 1 calc PR
C8' C 0.4383(4) 0.9233(7) 0.20568(10) 0.092(5) Uani 0.40 1 d PG
H8' H 0.3553 0.8840 0.2209 0.110 Uiso 0.40 1 calc PR
F1 F 0.5361(4) 0.2459(4) 0.05430(15) 0.1257(15) Uani 1 1 d .
F2 F 0.8011(6) 0.4291(6) -0.00106(16) 0.173(2) Uani 1 1 d .
N1 N 0.8130(3) 0.9244(3) 0.03837(9) 0.0432(8) Uani 1 1 d .
N2 N 0.6393(3) 0.9118(4) 0.07389(10) 0.0494(9) Uani 1 1 d .
N3 N 0.6505(5) 0.8023(5) 0.08696(14) 0.0739(13) Uani 1 1 d .
O1 O 0.0000 0.0000 0.163(2) 0.62(4) Uani 1 3 d S
H1A H 0.0000 0.0000 0.1359 0.747 Uiso 1 3 d SR
H1B H 0.0836 0.0302 0.1708 0.747 Uiso 0.33 1 d PR

loop_
_atom_site_aniso_label
_atom_site_aniso_U_11
_atom_site_aniso_U_22
_atom_site_aniso_U_33
_atom_site_aniso_U_23
_atom_site_aniso_U_13
_atom_site_aniso_U_12
Co1 0.0353(5) 0.0353(5) 0.0324(6) 0.000 0.000 0.0176(2)
P1 0.0722(10) 0.0722(10) 0.0597(13) 0.000 0.000 0.0361(5)
C1 0.045(2) 0.052(2) 0.043(2) 0.0046(18) 0.0079(18) 0.0249(19)
C2 0.064(3) 0.063(3) 0.073(3) 0.024(2) 0.031(3) 0.034(3)
C3 0.048(2) 0.096(4) 0.042(2) -0.006(2) 0.0046(19) 0.037(3)
C4 0.049(3) 0.083(3) 0.044(2) -0.005(2) 0.001(2) 0.032(3)
C5 0.206(15) 0.115(9) 0.052(5) -0.008(6) -0.001(7) 0.123(11)
C6 0.192(15) 0.111(9) 0.065(6) -0.011(6) -0.006(7) 0.115(10)
C7 0.062(3) 0.076(3) 0.043(2) -0.009(2) 0.000(2) 0.033(3)
C8 0.154(11) 0.065(6) 0.048(5) 0.001(4) 0.019(6) 0.045(6)
C9 0.205(13) 0.078(6) 0.061(5) 0.000(4) 0.034(6) 0.046(8)
C5' 0.136(17) 0.114(15) 0.054(9) -0.021(9) 0.048(10) -0.018(13)
C6' 0.123(17) 0.16(2) 0.051(8) -0.034(11) 0.005(10) -0.023(15)
C9' 0.027(6) 0.126(15) 0.029(6) -0.009(8) -0.004(5) 0.030(8)
C8' 0.053(7) 0.169(17) 0.041(6) -0.015(8) -0.002(6) 0.046(9)
F1 0.094(3) 0.109(3) 0.168(4) 0.046(3) 0.039(3) 0.046(2)
F2 0.168(5) 0.171(5) 0.148(4) 0.033(4) 0.095(4) 0.060(4)
N1 0.0414(18) 0.0430(18) 0.0417(16) 0.0017(14) 0.0042(14) 0.0185(15)
N2 0.0402(18) 0.063(2) 0.0401(17) -0.0006(16) 0.0049(14) 0.0220(17)
N3 0.067(3) 0.078(3) 0.076(3) 0.028(2) 0.031(2) 0.036(2)
O1 0.46(4) 0.46(4) 0.96(11) 0.000 0.000 0.228(18)

loop_
_atom_type_symbol
_atom_type_description
_atom_type_scat_dispersion_real
_atom_type_scat_dispersion_imag
_atom_type_scat_source
C C 0.0033 0.0016 'International Tables Vol C Tables 4.2.6.8 and 6.1.1.4'
H H 0.0000 0.0000 'International Tables Vol C Tables 4.2.6.8 and 6.1.1.4'
Co Co 0.3494 0.9721 'International Tables Vol C Tables 4.2.6.8 and 6.1.1.4'
F F 0.0171 0.0103 'International Tables Vol C Tables 4.2.6.8 and 6.1.1.4'
N N 0.0061 0.0033 'International Tables Vol C Tables 4.2.6.8 and 6.1.1.4'
O O 0.0106 0.0060 'International Tables Vol C Tables 4.2.6.8 and 6.1.1.4'
P P 0.1023 0.0942 'International Tables Vol C Tables 4.2.6.8 and 6.1.1.4'

loop_
_geom_angle_atom_site_label_1
_geom_angle_atom_site_label_2
_geom_angle_atom_site_label_3
_geom_angle
_geom_angle_site_symmetry_1
_geom_angle_site_symmetry_3
N1 Co1 N1 91.84(11) 8_565 9_655
N1 Co1 N1 91.84(11) 8_565 7_775
N1 Co1 N1 91.84(11) 9_655 7_775
N1 Co1 N1 88.16(11) 8_565 .
N1 Co1 N1 88.16(11) 9_655 .
N1 Co1 N1 180.0 7_775 .
N1 Co1 N1 180.0 8_565 2_765
N1 Co1 N1 88.16(11) 9_655 2_765
N1 Co1 N1 88.16(11) 7_775 2_765
N1 Co1 N1 91.83(11) . 2_765
N1 Co1 N1 88.16(11) 8_565 3_675
N1 Co1 N1 179.99(18) 9_655 3_675
N1 Co1 N1 88.16(11) 7_775 3_675
N1 Co1 N1 91.83(11) . 3_675
N1 Co1 N1 91.83(11) 2_765 3_675
F2 P1 F2 94.7(3) 3_665 2_655
F2 P1 F2 94.7(3) 3_665 .
F2 P1 F2 94.7(3) 2_655 .
F2 P1 F1 89.7(3) 3_665 .
F2 P1 F1 86.5(3) 2_655 .
F2 P1 F1 175.3(3) . .
F2 P1 F1 86.5(3) 3_665 2_655
F2 P1 F1 175.3(3) 2_655 2_655
F2 P1 F1 89.7(3) . 2_655
F1 P1 F1 88.9(3) . 2_655
F2 P1 F1 175.3(3) 3_665 3_665
F2 P1 F1 89.7(3) 2_655 3_665
F2 P1 F1 86.5(3) . 3_665
F1 P1 F1 88.9(3) . 3_665
F1 P1 F1 88.9(3) 2_655 3_665
N1 C1 N2 110.7(4) . .
N1 C1 H1 124.6 . .
N2 C1 H1 124.6 . .
N3 C2 N1 115.1(4) . .
N3 C2 H2 122.5 . .
N1 C2 H2 122.5 . .
N2 C3 C4 111.3(4) . .
N2 C3 H3A 109.4 . .
C4 C3 H3A 109.4 . .
N2 C3 H3B 109.4 . .
C4 C3 H3B 109.4 . .
H3A C3 H3B 108.0 . .
C9' C4 C5' 113.4 . .
C9' C4 C5 81.3 . .
C5' C4 C5 50.0 . .
C9' C4 C9 67.1 . .
C5' C4 C9 97.8 . .
C5 C4 C9 120.0 . .
C9' C4 C3 121.4(3) . .
C5' C4 C3 121.3(3) . .
C5 C4 C3 119.0(3) . .
C9 C4 C3 120.9(3) . .
C4 C5 C6 120.0 . .
C4 C5 H5 120.0 . .
C6 C5 H5 120.0 . .
C7 C6 C5 120.0 . .
C7 C6 H6 120.0 . .
C5 C6 H6 120.0 . .
C6' C7 C8' 112.2 . .
C6' C7 C8 92.8 . .
C8' C7 C8 65.8 . .
C6' C7 C6 53.4 . .
C8' C7 C6 82.3 . .
C8 C7 C6 120.0 . .
C6' C7 C7 122.7(4) . 6_675
C8' C7 C7 123.6(3) . 6_675
C8 C7 C7 120.0(5) . 6_675
C6 C7 C7 120.0(5) . 6_675
C7 C8 C9 120.0 . .
C7 C8 H8 120.0 . .
C9 C8 H8 120.0 . .
C8 C9 C4 120.0 . .
C8 C9 H9 120.0 . .
C4 C9 H9 120.0 . .
C4 C5' C6' 118.9 . .
C4 C5' H5' 120.6 . .
C6' C5' H5' 120.6 . .
C7 C6' C5' 124.4 . .
C7 C6' H6' 117.8 . .
C5' C6' H6' 117.8 . .
C4 C9' C8' 123.3 . .
C4 C9' H9' 118.3 . .
C8' C9' H9' 118.3 . .
C7 C8' C9' 122.3 . .
C7 C8' H8' 118.8 . .
C9' C8' H8' 118.8 . .
C1 N1 C2 102.1(3) . .
C1 N1 Co1 129.1(3) . .
C2 N1 Co1 128.5(3) . .
C1 N2 N3 109.3(3) . .
C1 N2 C3 129.9(4) . .
N3 N2 C3 120.7(4) . .
C2 N3 N2 102.6(4) . .
H1B O1 H1A 107.3 . .
H1B O1 H1B 0.0 . .
H1A O1 H1B 107.3 . .

loop_
_geom_bond_atom_site_label_1
_geom_bond_atom_site_label_2
_geom_bond_distance
_geom_bond_site_symmetry_2
Co1 N1 2.172(3) 8_565
Co1 N1 2.172(3) 9_655
Co1 N1 2.172(3) 7_775
Co1 N1 2.172(3) .
Co1 N1 2.172(3) 2_765
Co1 N1 2.172(3) 3_675
P1 F2 1.561(5) 3_665
P1 F2 1.561(5) 2_655
P1 F2 1.561(5) .
P1 F1 1.575(4) .
P1 F1 1.575(4) 2_655
P1 F1 1.575(4) 3_665
C1 N1 1.316(5) .
C1 N2 1.321(5) .
C1 H1 0.9300 .
C2 N3 1.306(6) .
C2 N1 1.342(5) .
C2 H2 0.9300 .
C3 N2 1.473(5) .
C3 C4 1.527(5) .
C3 H3A 0.9700 .
C3 H3B 0.9700 .
C4 C9' 1.2849 .
C4 C5' 1.3003 .
C4 C5 1.3900 .
C4 C9 1.3900 .
C5 C6 1.3900 .
C5 H5 0.9300 .
C6 C7 1.3900 .
C6 H6 0.9300 .
C7 C6' 1.2982 .
C7 C8' 1.3070 .
C7 C8 1.3900 .
C7 C7 1.520(4) 6_675
C8 C9 1.3900 .
C8 H8 0.9300 .
C9 H9 0.9300 .
C5' C6' 1.4109 .
C5' H5' 0.9300 .
C6' H6' 0.9300 .
C9' C8' 1.3751 .
C9' H9' 0.9300 .
C8' H8' 0.9300 .
N2 N3 1.344(5) .
O1 H1B 0.8500 .
O1 H1A 0.8499 .
O1 H1B 0.8500 .
